data_4023437
loop_
_publ_author_name
'Shin-ichiro Kato'
'Yasuhiro Nonaka'
'Toshiaki Shimasaki'
'Kenta Goto'
'Teruo Shinmyozu'

_publ_section_title
;
 Novel Pyromellitic Diimide-Based Macrocycle with a Linear
 \p-Electronic System and Bis(phenylethynyl)pyromellitic Diimide:
 Syntheses, Structures, Photophysical Properties, and Redox
 Characteristics
;
_journal_name_full 'Journal of Organic Chemistry'
_journal_page_first 4063
_journal_page_last 4075
_journal_paper_doi 10.1021/jo800283r
_journal_volume 73
_journal_year 2008
_chemical_formula_sum 'C40 H35 N3 O4'
_chemical_formula_weight 621.71
_chemical_name_systematic
; 
 ? 
;
_space_group_IT_number 2
_symmetry_cell_setting triclinic
_symmetry_space_group_name_Hall '-P 1'
_symmetry_space_group_name_H-M 'P -1'
_atom_sites_solution_hydrogens geom
_atom_sites_solution_primary direct
_atom_sites_solution_secondary difmap
_audit_creation_method SHELXL-97
_cell_angle_alpha 97.034(10)
_cell_angle_beta 94.325(9)
_cell_angle_gamma 90.674(6)
_cell_formula_units_Z 2
_cell_length_a 11.0544(17)
_cell_length_b 11.7383(19)
_cell_length_c 12.414(3)
_cell_measurement_temperature 123(2)
_cell_volume 1593.8(5)
_computing_cell_refinement PROCESS-AUTO
_computing_data_collection PROCESS-AUTO
_computing_molecular_graphics 'ORTEP 3 for windows'
_computing_structure_refinement 'SHELXL-97 (Sheldrick, 1997)'
_computing_structure_solution 'SHELXS-97 (Sheldrick, 1990)'
_diffrn_ambient_temperature 123(2)
_diffrn_detector_area_resol_mean 10.00
_diffrn_measured_fraction_theta_full 0.997
_diffrn_measured_fraction_theta_max 0.997
_diffrn_measurement_device_type 'Rigaku RAXIS-RAPID'
_diffrn_measurement_method \w
_diffrn_radiation_monochromator graphite
_diffrn_radiation_source 'fine-focus sealed tube'
_diffrn_radiation_type MoK\a
_diffrn_radiation_wavelength 0.71075
_diffrn_reflns_av_R_equivalents 0.0509
_diffrn_reflns_av_sigmaI/netI 0.0393
_diffrn_reflns_limit_h_max 13
_diffrn_reflns_limit_h_min -14
_diffrn_reflns_limit_k_max 15
_diffrn_reflns_limit_k_min -15
_diffrn_reflns_limit_l_max 16
_diffrn_reflns_limit_l_min -16
_diffrn_reflns_number 26825
_diffrn_reflns_theta_full 27.48
_diffrn_reflns_theta_max 27.48
_diffrn_reflns_theta_min 3.05
_exptl_absorpt_coefficient_mu 0.084
_exptl_absorpt_correction_T_max 0.9933
_exptl_absorpt_correction_T_min 0.9528
_exptl_absorpt_correction_type multi-scan
_exptl_absorpt_process_details
;
    Higashi, T. (1995). Program for Absorption Correction.
    Rigaku Corporation, Tokyo, Japan.
;
_exptl_crystal_colour orange
_exptl_crystal_density_diffrn 1.296
_exptl_crystal_density_method 'not measured'
_exptl_crystal_description platelet
_exptl_crystal_F_000 656
_exptl_crystal_size_max 0.58
_exptl_crystal_size_mid 0.11
_exptl_crystal_size_min 0.08
_refine_diff_density_max 0.266
_refine_diff_density_min -0.408
_refine_diff_density_rms 0.117
_refine_ls_extinction_method none
_refine_ls_goodness_of_fit_ref 1.100
_refine_ls_hydrogen_treatment none
_refine_ls_matrix_type full
_refine_ls_number_parameters 434
_refine_ls_number_reflns 7282
_refine_ls_number_restraints 0
_refine_ls_restrained_S_all 1.100
_refine_ls_R_factor_all 0.0522
_refine_ls_R_factor_gt 0.0453
_refine_ls_shift/su_max 0.000
_refine_ls_shift/su_mean 0.000
_refine_ls_structure_factor_coef Fsqd
_refine_ls_weighting_details 'calc w=1/[\s^2^(Fo^2^)+(0.0660P)^2^+0.4137P] where P=(Fo^2^+2Fc^2^)/3'
_refine_ls_weighting_scheme calc
_refine_ls_wR_factor_gt 0.1191
_refine_ls_wR_factor_ref 0.1261
_reflns_number_gt 6167
_reflns_number_total 7282
_reflns_threshold_expression >2sigma(I)
_cod_data_source_file jo800283r-File003.cif
_cod_data_source_block aniline
_cod_database_code 4023437

loop_
_symmetry_equiv_pos_as_xyz
'x, y, z'
'-x, -y, -z'

loop_
_atom_site_label
_atom_site_type_symbol
_atom_site_fract_x
_atom_site_fract_y
_atom_site_fract_z
_atom_site_U_iso_or_equiv
_atom_site_adp_type
_atom_site_occupancy
_atom_site_symmetry_multiplicity
_atom_site_calc_flag
_atom_site_refinement_flags
_atom_site_disorder_assembly
_atom_site_disorder_group
C1 C -0.23131(10) 0.44513(10) 0.60683(9) 0.0196(2) Uani 1 1 d . . .
C2 C -0.20989(11) 0.38823(10) 0.70758(9) 0.0216(2) Uani 1 1 d . . .
O1 O -0.26841(8) 0.39402(8) 0.78640(7) 0.0277(2) Uani 1 1 d . . .
N1 N -0.10641(9) 0.32348(9) 0.69367(8) 0.0231(2) Uani 1 1 d . . .
C3 C -0.06080(11) 0.33010(10) 0.59302(9) 0.0214(2) Uani 1 1 d . . .
O2 O 0.02967(8) 0.28419(8) 0.56187(7) 0.0264(2) Uani 1 1 d . . .
C4 C -0.14452(10) 0.40672(10) 0.53623(9) 0.0197(2) Uani 1 1 d . . .
C5 C -0.14004(10) 0.44065(10) 0.43218(9) 0.0195(2) Uani 1 1 d . . .
C6 C -0.22954(10) 0.51923(10) 0.40680(9) 0.0196(2) Uani 1 1 d . . .
C7 C -0.25382(11) 0.57382(10) 0.30441(9) 0.0205(2) Uani 1 1 d . . .
O3 O -0.19768(8) 0.56653(8) 0.22411(7) 0.0261(2) Uani 1 1 d . . .
N2 N -0.35720(9) 0.63895(9) 0.31976(8) 0.0220(2) Uani 1 1 d . . .
C8 C -0.39835(11) 0.63598(10) 0.42210(9) 0.0207(2) Uani 1 1 d . . .
O4 O -0.48531(8) 0.68655(8) 0.45611(7) 0.0262(2) Uani 1 1 d . . .
C9 C -0.31506(10) 0.55847(10) 0.47804(9) 0.0196(2) Uani 1 1 d . . .
C10 C -0.31989(10) 0.52440(10) 0.58197(9) 0.0195(2) Uani 1 1 d . . .
C11 C -0.05531(11) 0.39857(10) 0.35700(9) 0.0218(2) Uani 1 1 d . . .
C12 C 0.00982(11) 0.36574(11) 0.28721(10) 0.0226(2) Uani 1 1 d . . .
C13 C 0.08579(11) 0.33353(11) 0.20073(9) 0.0231(2) Uani 1 1 d . . .
C14 C 0.07674(13) 0.39324(13) 0.10950(10) 0.0303(3) Uani 1 1 d . . .
H1 H 0.0188 0.4518 0.1046 0.036 Uiso 1 1 calc R . .
C15 C 0.15245(14) 0.36667(15) 0.02654(11) 0.0399(4) Uani 1 1 d . . .
H2 H 0.1472 0.4077 -0.0350 0.048 Uiso 1 1 calc R . .
C16 C 0.23592(14) 0.28030(16) 0.03331(12) 0.0439(4) Uani 1 1 d . . .
H3 H 0.2876 0.2621 -0.0238 0.053 Uiso 1 1 calc R . .
C17 C 0.24455(14) 0.22039(15) 0.12253(13) 0.0417(4) Uani 1 1 d . . .
H4 H 0.3019 0.1611 0.1264 0.050 Uiso 1 1 calc R . .
C18 C 0.16970(12) 0.24652(12) 0.20662(11) 0.0310(3) Uani 1 1 d . . .
H5 H 0.1757 0.2052 0.2679 0.037 Uiso 1 1 calc R . .
C19 C -0.40555(11) 0.56714(10) 0.65613(9) 0.0214(2) Uani 1 1 d . . .
C20 C -0.47521(11) 0.60294(10) 0.72087(9) 0.0220(2) Uani 1 1 d . . .
C21 C -0.56081(11) 0.64014(10) 0.79794(9) 0.0204(2) Uani 1 1 d . . .
C22 C -0.65789(12) 0.70847(11) 0.76939(10) 0.0257(3) Uani 1 1 d . . .
H6 H -0.6653 0.7339 0.6995 0.031 Uiso 1 1 calc R . .
C23 C -0.74352(12) 0.73909(12) 0.84339(12) 0.0320(3) Uani 1 1 d . . .
H7 H -0.8094 0.7857 0.8241 0.038 Uiso 1 1 calc R . .
C24 C -0.73324(13) 0.70198(13) 0.94493(12) 0.0350(3) Uani 1 1 d . . .
H8 H -0.7927 0.7224 0.9948 0.042 Uiso 1 1 calc R . .
C25 C -0.63668(13) 0.63511(13) 0.97457(11) 0.0326(3) Uani 1 1 d . . .
H9 H -0.6300 0.6101 1.0447 0.039 Uiso 1 1 calc R . .
C26 C -0.54996(12) 0.60473(11) 0.90193(10) 0.0255(3) Uani 1 1 d . . .
H10 H -0.4831 0.5599 0.9226 0.031 Uiso 1 1 calc R . .
C27 C -0.05339(12) 0.25500(11) 0.77523(10) 0.0264(3) Uani 1 1 d . . .
H11 H -0.0499 0.3011 0.8478 0.032 Uiso 1 1 calc R . .
H12 H 0.0307 0.2357 0.7587 0.032 Uiso 1 1 calc R . .
C28 C -0.12578(12) 0.14479(12) 0.77854(11) 0.0300(3) Uani 1 1 d . . .
H13 H -0.1283 0.0981 0.7063 0.036 Uiso 1 1 calc R . .
H14 H -0.2102 0.1640 0.7941 0.036 Uiso 1 1 calc R . .
C29 C -0.07105(14) 0.07446(13) 0.86499(12) 0.0358(3) Uani 1 1 d . . .
H15 H -0.0537 0.1258 0.9340 0.043 Uiso 1 1 calc R . .
H16 H -0.1316 0.0158 0.8780 0.043 Uiso 1 1 calc R . .
C30 C 0.04398(16) 0.01527(16) 0.83455(15) 0.0503(4) Uani 1 1 d . . .
H17 H 0.0278 -0.0357 0.7662 0.075 Uiso 1 1 calc R . .
H18 H 0.0730 -0.0298 0.8924 0.075 Uiso 1 1 calc R . .
H19 H 0.1060 0.0729 0.8253 0.075 Uiso 1 1 calc R . .
C31 C -0.42177(11) 0.69700(10) 0.23579(10) 0.0234(2) Uani 1 1 d . . .
H20 H -0.5095 0.6965 0.2471 0.028 Uiso 1 1 calc R . .
H21 H -0.4114 0.6535 0.1637 0.028 Uiso 1 1 calc R . .
C32 C -0.37857(11) 0.82022(10) 0.23524(10) 0.0242(3) Uani 1 1 d . . .
H22 H -0.2944 0.8208 0.2131 0.029 Uiso 1 1 calc R . .
H23 H -0.3783 0.8616 0.3097 0.029 Uiso 1 1 calc R . .
C33 C -0.46013(13) 0.88216(11) 0.15728(11) 0.0288(3) Uani 1 1 d . . .
H24 H -0.4707 0.8344 0.0856 0.035 Uiso 1 1 calc R . .
H25 H -0.5411 0.8920 0.1858 0.035 Uiso 1 1 calc R . .
C34 C -0.40781(15) 0.99904(12) 0.14265(13) 0.0387(3) Uani 1 1 d . . .
H26 H -0.3872 1.0429 0.2142 0.058 Uiso 1 1 calc R . .
H27 H -0.4679 1.0406 0.1013 0.058 Uiso 1 1 calc R . .
H28 H -0.3345 0.9890 0.1030 0.058 Uiso 1 1 calc R . .
C35 C 0.33269(11) 0.04660(11) 0.42621(10) 0.0257(3) Uani 1 1 d . . .
C36 C 0.23149(12) 0.09425(12) 0.47432(10) 0.0278(3) Uani 1 1 d . . .
H29 H 0.2095 0.1706 0.4648 0.033 Uiso 1 1 calc R . .
C37 C 0.16308(12) 0.03106(12) 0.53576(11) 0.0306(3) Uani 1 1 d . . .
H30 H 0.0942 0.0643 0.5676 0.037 Uiso 1 1 calc R . .
C38 C 0.19397(13) -0.08026(12) 0.55130(11) 0.0316(3) Uani 1 1 d . . .
H31 H 0.1467 -0.1234 0.5934 0.038 Uiso 1 1 calc R . .
C39 C 0.29505(12) -0.12774(12) 0.50437(11) 0.0294(3) Uani 1 1 d . . .
H32 H 0.3172 -0.2038 0.5149 0.035 Uiso 1 1 calc R . .
C40 C 0.36374(11) -0.06544(11) 0.44250(10) 0.0267(3) Uani 1 1 d . . .
H33 H 0.4325 -0.0991 0.4108 0.032 Uiso 1 1 calc R . .
N3 N 0.39846(12) 0.10704(11) 0.35857(10) 0.0326(3) Uani 1 1 d . . .
H34 H 0.4760(19) 0.0798(17) 0.3512(16) 0.052(5) Uiso 1 1 d . . .
H35 H 0.3983(17) 0.1844(18) 0.3759(16) 0.050(5) Uiso 1 1 d . . .

loop_
_atom_site_aniso_label
_atom_site_aniso_U_11
_atom_site_aniso_U_22
_atom_site_aniso_U_33
_atom_site_aniso_U_23
_atom_site_aniso_U_13
_atom_site_aniso_U_12
C1 0.0220(5) 0.0221(5) 0.0156(5) 0.0030(4) 0.0055(4) -0.0023(4)
C2 0.0239(6) 0.0240(6) 0.0174(5) 0.0034(4) 0.0032(4) -0.0025(5)
O1 0.0322(5) 0.0350(5) 0.0179(4) 0.0070(3) 0.0092(4) 0.0012(4)
N1 0.0244(5) 0.0274(5) 0.0193(5) 0.0080(4) 0.0049(4) 0.0012(4)
C3 0.0227(5) 0.0236(6) 0.0183(5) 0.0039(4) 0.0037(4) -0.0028(5)
O2 0.0240(4) 0.0291(5) 0.0275(5) 0.0058(4) 0.0068(3) 0.0051(4)
C4 0.0206(5) 0.0214(5) 0.0177(5) 0.0021(4) 0.0050(4) -0.0011(4)
C5 0.0200(5) 0.0223(5) 0.0163(5) 0.0017(4) 0.0047(4) -0.0025(4)
C6 0.0222(5) 0.0212(5) 0.0159(5) 0.0023(4) 0.0053(4) -0.0027(5)
C7 0.0227(5) 0.0224(5) 0.0170(5) 0.0032(4) 0.0041(4) -0.0025(5)
O3 0.0301(5) 0.0327(5) 0.0173(4) 0.0061(3) 0.0089(3) -0.0005(4)
N2 0.0252(5) 0.0235(5) 0.0186(5) 0.0062(4) 0.0052(4) 0.0014(4)
C8 0.0241(6) 0.0192(5) 0.0191(5) 0.0022(4) 0.0049(4) -0.0020(5)
O4 0.0278(4) 0.0254(4) 0.0266(5) 0.0036(3) 0.0086(4) 0.0056(4)
C9 0.0216(5) 0.0206(5) 0.0170(5) 0.0023(4) 0.0057(4) -0.0011(4)
C10 0.0214(5) 0.0209(5) 0.0165(5) 0.0019(4) 0.0056(4) -0.0021(4)
C11 0.0222(5) 0.0257(6) 0.0184(5) 0.0038(4) 0.0045(4) -0.0001(5)
C12 0.0225(6) 0.0265(6) 0.0191(5) 0.0026(4) 0.0042(4) -0.0002(5)
C13 0.0216(5) 0.0302(6) 0.0174(5) -0.0004(5) 0.0060(4) -0.0023(5)
C14 0.0327(7) 0.0377(7) 0.0215(6) 0.0053(5) 0.0058(5) -0.0010(6)
C15 0.0432(8) 0.0584(10) 0.0187(6) 0.0039(6) 0.0093(6) -0.0127(7)
C16 0.0352(8) 0.0665(11) 0.0277(7) -0.0122(7) 0.0188(6) -0.0098(8)
C17 0.0304(7) 0.0495(9) 0.0433(9) -0.0083(7) 0.0136(6) 0.0066(7)
C18 0.0284(6) 0.0371(7) 0.0283(7) 0.0031(5) 0.0078(5) 0.0055(6)
C19 0.0252(6) 0.0216(6) 0.0181(5) 0.0031(4) 0.0061(4) -0.0006(5)
C20 0.0263(6) 0.0212(6) 0.0190(5) 0.0029(4) 0.0057(4) -0.0007(5)
C21 0.0228(5) 0.0204(5) 0.0184(5) 0.0003(4) 0.0070(4) -0.0008(4)
C22 0.0286(6) 0.0229(6) 0.0255(6) 0.0023(5) 0.0029(5) 0.0016(5)
C23 0.0237(6) 0.0281(7) 0.0424(8) -0.0054(6) 0.0052(5) 0.0049(5)
C24 0.0290(7) 0.0399(8) 0.0344(7) -0.0104(6) 0.0162(6) -0.0030(6)
C25 0.0356(7) 0.0431(8) 0.0194(6) 0.0004(5) 0.0101(5) -0.0038(6)
C26 0.0274(6) 0.0304(6) 0.0194(6) 0.0033(5) 0.0056(5) 0.0015(5)
C27 0.0281(6) 0.0308(6) 0.0219(6) 0.0103(5) -0.0001(5) -0.0003(5)
C28 0.0303(6) 0.0311(7) 0.0306(7) 0.0112(5) 0.0031(5) 0.0003(5)
C29 0.0436(8) 0.0345(7) 0.0340(7) 0.0166(6) 0.0126(6) 0.0080(6)
C30 0.0504(9) 0.0549(10) 0.0539(10) 0.0310(8) 0.0157(8) 0.0204(8)
C31 0.0263(6) 0.0247(6) 0.0199(6) 0.0068(4) 0.0005(4) -0.0001(5)
C32 0.0282(6) 0.0246(6) 0.0205(6) 0.0055(4) 0.0028(5) -0.0002(5)
C33 0.0334(7) 0.0271(6) 0.0268(6) 0.0075(5) 0.0018(5) 0.0030(5)
C34 0.0480(9) 0.0295(7) 0.0411(8) 0.0141(6) 0.0040(7) 0.0029(6)
C35 0.0258(6) 0.0292(6) 0.0209(6) 0.0009(5) -0.0019(5) 0.0006(5)
C36 0.0287(6) 0.0282(6) 0.0256(6) 0.0003(5) -0.0008(5) 0.0065(5)
C37 0.0259(6) 0.0377(7) 0.0269(6) -0.0015(5) 0.0027(5) 0.0051(6)
C38 0.0312(7) 0.0366(7) 0.0269(6) 0.0038(5) 0.0029(5) -0.0029(6)
C39 0.0315(7) 0.0284(6) 0.0277(6) 0.0038(5) -0.0022(5) 0.0022(5)
C40 0.0242(6) 0.0293(6) 0.0257(6) 0.0007(5) -0.0006(5) 0.0046(5)
N3 0.0359(6) 0.0303(6) 0.0328(6) 0.0056(5) 0.0071(5) 0.0032(5)

loop_
_atom_type_symbol
_atom_type_description
_atom_type_scat_dispersion_real
_atom_type_scat_dispersion_imag
_atom_type_scat_source
C C 0.0033 0.0016 'International Tables Vol C Tables 4.2.6.8 and 6.1.1.4'
H H 0.0000 0.0000 'International Tables Vol C Tables 4.2.6.8 and 6.1.1.4'
N N 0.0061 0.0033 'International Tables Vol C Tables 4.2.6.8 and 6.1.1.4'
O O 0.0106 0.0060 'International Tables Vol C Tables 4.2.6.8 and 6.1.1.4'

loop_
_geom_angle_atom_site_label_1
_geom_angle_atom_site_label_2
_geom_angle_atom_site_label_3
_geom_angle
_geom_angle_site_symmetry_1
_geom_angle_site_symmetry_3
_geom_angle_publ_flag
C4 C1 C10 123.08(10) . . ?
C4 C1 C2 107.86(10) . . ?
C10 C1 C2 129.07(10) . . ?
O1 C2 N1 125.15(11) . . ?
O1 C2 C1 128.88(11) . . ?
N1 C2 C1 105.96(10) . . ?
C2 N1 C3 112.35(10) . . ?
C2 N1 C27 123.44(10) . . ?
C3 N1 C27 124.20(11) . . ?
O2 C3 N1 125.53(11) . . ?
O2 C3 C4 128.76(11) . . ?
N1 C3 C4 105.69(10) . . ?
C1 C4 C5 123.10(11) . . ?
C1 C4 C3 108.01(10) . . ?
C5 C4 C3 128.86(10) . . ?
C4 C5 C6 113.82(10) . . ?
C4 C5 C11 123.95(11) . . ?
C6 C5 C11 122.21(10) . . ?
C9 C6 C5 122.89(10) . . ?
C9 C6 C7 107.82(10) . . ?
C5 C6 C7 129.28(10) . . ?
O3 C7 N2 125.19(11) . . ?
O3 C7 C6 129.17(11) . . ?
N2 C7 C6 105.64(9) . . ?
C8 N2 C7 112.42(10) . . ?
C8 N2 C31 122.85(10) . . ?
C7 N2 C31 124.57(10) . . ?
O4 C8 N2 125.37(11) . . ?
O4 C8 C9 128.63(11) . . ?
N2 C8 C9 105.99(10) . . ?
C6 C9 C10 123.36(11) . . ?
C6 C9 C8 108.06(10) . . ?
C10 C9 C8 128.54(10) . . ?
C9 C10 C1 113.71(10) . . ?
C9 C10 C19 123.31(11) . . ?
C1 C10 C19 122.97(10) . . ?
C12 C11 C5 174.77(13) . . ?
C11 C12 C13 176.12(13) . . ?
C18 C13 C14 119.77(12) . . ?
C18 C13 C12 121.50(12) . . ?
C14 C13 C12 118.72(12) . . ?
C15 C14 C13 119.86(14) . . ?
C15 C14 H1 120.1 . . ?
C13 C14 H1 120.1 . . ?
C14 C15 C16 119.95(14) . . ?
C14 C15 H2 120.0 . . ?
C16 C15 H2 120.0 . . ?
C17 C16 C15 120.49(13) . . ?
C17 C16 H3 119.8 . . ?
C15 C16 H3 119.8 . . ?
C16 C17 C18 120.20(15) . . ?
C16 C17 H4 119.9 . . ?
C18 C17 H4 119.9 . . ?
C17 C18 C13 119.73(14) . . ?
C17 C18 H5 120.1 . . ?
C13 C18 H5 120.1 . . ?
C20 C19 C10 178.18(13) . . ?
C19 C20 C21 177.21(12) . . ?
C22 C21 C26 119.46(11) . . ?
C22 C21 C20 120.63(11) . . ?
C26 C21 C20 119.87(11) . . ?
C23 C22 C21 119.88(12) . . ?
C23 C22 H6 120.1 . . ?
C21 C22 H6 120.1 . . ?
C24 C23 C22 120.20(13) . . ?
C24 C23 H7 119.9 . . ?
C22 C23 H7 119.9 . . ?
C23 C24 C25 120.44(12) . . ?
C23 C24 H8 119.8 . . ?
C25 C24 H8 119.8 . . ?
C26 C25 C24 120.00(13) . . ?
C26 C25 H9 120.0 . . ?
C24 C25 H9 120.0 . . ?
C25 C26 C21 120.00(12) . . ?
C25 C26 H10 120.0 . . ?
C21 C26 H10 120.0 . . ?
N1 C27 C28 112.16(11) . . ?
N1 C27 H11 109.2 . . ?
C28 C27 H11 109.2 . . ?
N1 C27 H12 109.2 . . ?
C28 C27 H12 109.2 . . ?
H11 C27 H12 107.9 . . ?
C27 C28 C29 111.94(12) . . ?
C27 C28 H13 109.2 . . ?
C29 C28 H13 109.2 . . ?
C27 C28 H14 109.2 . . ?
C29 C28 H14 109.2 . . ?
H13 C28 H14 107.9 . . ?
C30 C29 C28 113.64(12) . . ?
C30 C29 H15 108.8 . . ?
C28 C29 H15 108.8 . . ?
C30 C29 H16 108.8 . . ?
C28 C29 H16 108.8 . . ?
H15 C29 H16 107.7 . . ?
C29 C30 H17 109.5 . . ?
C29 C30 H18 109.5 . . ?
H17 C30 H18 109.5 . . ?
C29 C30 H19 109.5 . . ?
H17 C30 H19 109.5 . . ?
H18 C30 H19 109.5 . . ?
N2 C31 C32 113.44(10) . . ?
N2 C31 H20 108.9 . . ?
C32 C31 H20 108.9 . . ?
N2 C31 H21 108.9 . . ?
C32 C31 H21 108.9 . . ?
H20 C31 H21 107.7 . . ?
C31 C32 C33 111.37(10) . . ?
C31 C32 H22 109.4 . . ?
C33 C32 H22 109.4 . . ?
C31 C32 H23 109.4 . . ?
C33 C32 H23 109.4 . . ?
H22 C32 H23 108.0 . . ?
C34 C33 C32 112.01(11) . . ?
C34 C33 H24 109.2 . . ?
C32 C33 H24 109.2 . . ?
C34 C33 H25 109.2 . . ?
C32 C33 H25 109.2 . . ?
H24 C33 H25 107.9 . . ?
C33 C34 H26 109.5 . . ?
C33 C34 H27 109.5 . . ?
H26 C34 H27 109.5 . . ?
C33 C34 H28 109.5 . . ?
H26 C34 H28 109.5 . . ?
H27 C34 H28 109.5 . . ?
C40 C35 C36 118.57(12) . . ?
C40 C35 N3 120.27(12) . . ?
C36 C35 N3 121.09(12) . . ?
C37 C36 C35 120.50(12) . . ?
C37 C36 H29 119.8 . . ?
C35 C36 H29 119.8 . . ?
C36 C37 C38 120.71(13) . . ?
C36 C37 H30 119.6 . . ?
C38 C37 H30 119.6 . . ?
C37 C38 C39 119.03(13) . . ?
C37 C38 H31 120.5 . . ?
C39 C38 H31 120.5 . . ?
C40 C39 C38 120.70(13) . . ?
C40 C39 H32 119.7 . . ?
C38 C39 H32 119.7 . . ?
C39 C40 C35 120.49(12) . . ?
C39 C40 H33 119.8 . . ?
C35 C40 H33 119.8 . . ?
C35 N3 H34 112.8(12) . . ?
C35 N3 H35 114.0(12) . . ?
H34 N3 H35 112.1(17) . . ?

loop_
_geom_bond_atom_site_label_1
_geom_bond_atom_site_label_2
_geom_bond_distance
_geom_bond_site_symmetry_2
_geom_bond_publ_flag
C1 C4 1.3901(15) . ?
C1 C10 1.4022(17) . ?
C1 C2 1.4933(16) . ?
C2 O1 1.2086(14) . ?
C2 N1 1.3908(16) . ?
N1 C3 1.3925(15) . ?
N1 C27 1.4613(15) . ?
C3 O2 1.2084(15) . ?
C3 C4 1.4963(17) . ?
C4 C5 1.4015(16) . ?
C5 C6 1.4052(17) . ?
C5 C11 1.4221(16) . ?
C6 C9 1.3873(15) . ?
C6 C7 1.5001(16) . ?
C7 O3 1.2082(14) . ?
C7 N2 1.3945(16) . ?
N2 C8 1.3855(15) . ?
N2 C31 1.4606(15) . ?
C8 O4 1.2116(15) . ?
C8 C9 1.4953(16) . ?
C9 C10 1.4012(16) . ?
C10 C19 1.4231(15) . ?
C11 C12 1.1983(17) . ?
C12 C13 1.4300(16) . ?
C13 C18 1.3926(19) . ?
C13 C14 1.4009(18) . ?
C14 C15 1.3842(19) . ?
C14 H1 0.9500 . ?
C15 C16 1.385(3) . ?
C15 H2 0.9500 . ?
C16 C17 1.381(3) . ?
C16 H3 0.9500 . ?
C17 C18 1.3879(19) . ?
C17 H4 0.9500 . ?
C18 H5 0.9500 . ?
C19 C20 1.1974(17) . ?
C20 C21 1.4301(15) . ?
C21 C22 1.3975(17) . ?
C21 C26 1.4011(17) . ?
C22 C23 1.3883(18) . ?
C22 H6 0.9500 . ?
C23 C24 1.380(2) . ?
C23 H7 0.9500 . ?
C24 C25 1.386(2) . ?
C24 H8 0.9500 . ?
C25 C26 1.3852(17) . ?
C25 H9 0.9500 . ?
C26 H10 0.9500 . ?
C27 C28 1.5197(18) . ?
C27 H11 0.9900 . ?
C27 H12 0.9900 . ?
C28 C29 1.5264(19) . ?
C28 H13 0.9900 . ?
C28 H14 0.9900 . ?
C29 C30 1.507(2) . ?
C29 H15 0.9900 . ?
C29 H16 0.9900 . ?
C30 H17 0.9800 . ?
C30 H18 0.9800 . ?
C30 H19 0.9800 . ?
C31 C32 1.5188(17) . ?
C31 H20 0.9900 . ?
C31 H21 0.9900 . ?
C32 C33 1.5278(17) . ?
C32 H22 0.9900 . ?
C32 H23 0.9900 . ?
C33 C34 1.5192(19) . ?
C33 H24 0.9900 . ?
C33 H25 0.9900 . ?
C34 H26 0.9800 . ?
C34 H27 0.9800 . ?
C34 H28 0.9800 . ?
C35 C40 1.3977(18) . ?
C35 C36 1.3982(18) . ?
C35 N3 1.4010(18) . ?
C36 C37 1.384(2) . ?
C36 H29 0.9500 . ?
C37 C38 1.387(2) . ?
C37 H30 0.9500 . ?
C38 C39 1.3899(19) . ?
C38 H31 0.9500 . ?
C39 C40 1.3834(19) . ?
C39 H32 0.9500 . ?
C40 H33 0.9500 . ?
N3 H34 0.93(2) . ?
N3 H35 0.91(2) . ?

loop_
_geom_torsion_atom_site_label_1
_geom_torsion_atom_site_label_2
_geom_torsion_atom_site_label_3
_geom_torsion_atom_site_label_4
_geom_torsion
_geom_torsion_site_symmetry_1
_geom_torsion_site_symmetry_2
_geom_torsion_site_symmetry_3
_geom_torsion_site_symmetry_4
_geom_torsion_publ_flag
C4 C1 C2 O1 -176.18(12) . . . . ?
C10 C1 C2 O1 4.3(2) . . . . ?
C4 C1 C2 N1 3.28(13) . . . . ?
C10 C1 C2 N1 -176.21(12) . . . . ?
O1 C2 N1 C3 177.77(11) . . . . ?
C1 C2 N1 C3 -1.72(13) . . . . ?
O1 C2 N1 C27 -1.29(19) . . . . ?
C1 C2 N1 C27 179.22(10) . . . . ?
C2 N1 C3 O2 178.15(12) . . . . ?
C27 N1 C3 O2 -2.80(19) . . . . ?
C2 N1 C3 C4 -0.38(13) . . . . ?
C27 N1 C3 C4 178.68(11) . . . . ?
C10 C1 C4 C5 -2.24(18) . . . . ?
C2 C1 C4 C5 178.23(10) . . . . ?
C10 C1 C4 C3 176.01(11) . . . . ?
C2 C1 C4 C3 -3.52(13) . . . . ?
O2 C3 C4 C1 -175.97(12) . . . . ?
N1 C3 C4 C1 2.49(13) . . . . ?
O2 C3 C4 C5 2.1(2) . . . . ?
N1 C3 C4 C5 -179.39(11) . . . . ?
C1 C4 C5 C6 1.46(17) . . . . ?
C3 C4 C5 C6 -176.40(11) . . . . ?
C1 C4 C5 C11 -177.18(11) . . . . ?
C3 C4 C5 C11 4.95(19) . . . . ?
C4 C5 C6 C9 -0.63(16) . . . . ?
C11 C5 C6 C9 178.05(11) . . . . ?
C4 C5 C6 C7 -179.56(11) . . . . ?
C11 C5 C6 C7 -0.89(19) . . . . ?
C9 C6 C7 O3 176.60(12) . . . . ?
C5 C6 C7 O3 -4.3(2) . . . . ?
C9 C6 C7 N2 -2.65(12) . . . . ?
C5 C6 C7 N2 176.40(11) . . . . ?
O3 C7 N2 C8 -176.66(11) . . . . ?
C6 C7 N2 C8 2.63(13) . . . . ?
O3 C7 N2 C31 7.87(19) . . . . ?
C6 C7 N2 C31 -172.84(10) . . . . ?
C7 N2 C8 O4 178.91(11) . . . . ?
C31 N2 C8 O4 -5.53(18) . . . . ?
C7 N2 C8 C9 -1.60(13) . . . . ?
C31 N2 C8 C9 173.95(10) . . . . ?
C5 C6 C9 C10 0.50(18) . . . . ?
C7 C6 C9 C10 179.63(11) . . . . ?
C5 C6 C9 C8 -177.40(10) . . . . ?
C7 C6 C9 C8 1.73(12) . . . . ?
O4 C8 C9 C6 179.28(12) . . . . ?
N2 C8 C9 C6 -0.19(12) . . . . ?
O4 C8 C9 C10 1.5(2) . . . . ?
N2 C8 C9 C10 -177.94(11) . . . . ?
C6 C9 C10 C1 -1.05(17) . . . . ?
C8 C9 C10 C1 176.40(11) . . . . ?
C6 C9 C10 C19 178.20(11) . . . . ?
C8 C9 C10 C19 -4.36(19) . . . . ?
C4 C1 C10 C9 1.88(17) . . . . ?
C2 C1 C10 C9 -178.70(11) . . . . ?
C4 C1 C10 C19 -177.37(11) . . . . ?
C2 C1 C10 C19 2.06(19) . . . . ?
C4 C5 C11 C12 158.8(14) . . . . ?
C6 C5 C11 C12 -19.7(15) . . . . ?
C5 C11 C12 C13 43(3) . . . . ?
C11 C12 C13 C18 164.5(18) . . . . ?
C11 C12 C13 C14 -14.1(19) . . . . ?
C18 C13 C14 C15 -1.0(2) . . . . ?
C12 C13 C14 C15 177.56(12) . . . . ?
C13 C14 C15 C16 0.7(2) . . . . ?
C14 C15 C16 C17 -0.2(2) . . . . ?
C15 C16 C17 C18 -0.2(2) . . . . ?
C16 C17 C18 C13 0.0(2) . . . . ?
C14 C13 C18 C17 0.6(2) . . . . ?
C12 C13 C18 C17 -177.87(13) . . . . ?
C9 C10 C19 C20 -145(4) . . . . ?
C1 C10 C19 C20 34(4) . . . . ?
C10 C19 C20 C21 -98(5) . . . . ?
C19 C20 C21 C22 -109(3) . . . . ?
C19 C20 C21 C26 68(3) . . . . ?
C26 C21 C22 C23 -1.02(18) . . . . ?
C20 C21 C22 C23 176.80(11) . . . . ?
C21 C22 C23 C24 -0.2(2) . . . . ?
C22 C23 C24 C25 0.8(2) . . . . ?
C23 C24 C25 C26 -0.2(2) . . . . ?
C24 C25 C26 C21 -1.0(2) . . . . ?
C22 C21 C26 C25 1.59(18) . . . . ?
C20 C21 C26 C25 -176.25(12) . . . . ?
C2 N1 C27 C28 75.62(15) . . . . ?
C3 N1 C27 C28 -103.33(14) . . . . ?
N1 C27 C28 C29 -179.17(11) . . . . ?
C27 C28 C29 C30 -73.66(17) . . . . ?
C8 N2 C31 C32 93.01(13) . . . . ?
C7 N2 C31 C32 -91.98(14) . . . . ?
N2 C31 C32 C33 -172.01(10) . . . . ?
C31 C32 C33 C34 -171.32(11) . . . . ?
C40 C35 C36 C37 -0.65(19) . . . . ?
N3 C35 C36 C37 176.18(12) . . . . ?
C35 C36 C37 C38 0.4(2) . . . . ?
C36 C37 C38 C39 0.1(2) . . . . ?
C37 C38 C39 C40 -0.4(2) . . . . ?
C38 C39 C40 C35 0.1(2) . . . . ?
C36 C35 C40 C39 0.42(19) . . . . ?
N3 C35 C40 C39 -176.44(12) . . . . ?

loop_
_cod_related_entry_id
_cod_related_entry_database
_cod_related_entry_code
1 ChemSpider 21118073
